data_7020121
loop_
_publ_author_name
'Dang, Dong-Bin'
'An, Bing'
'Bai, Yan'
'Niu, Jing-Yang'

_publ_section_title
;
 Assembly of a phospho-molybdic Wells-Dawson-based silver coordination
 polymer derived from Keggin polyoxoanion cluster.
;
_journal_issue 45
_journal_name_full 'Dalton transactions (Cambridge, England : 2003)'
_journal_page_first 13856
_journal_page_last 13861
_journal_paper_doi 10.1039/c2dt30476g
_journal_volume 41
_journal_year 2012
_chemical_formula_sum 'C46.5 H66 Ag5.5 Mo18 N11.5 O75 P2'
_chemical_formula_weight 4368.25
_chemical_name_systematic
;
?
;
_space_group_IT_number 2
_symmetry_cell_setting triclinic
_symmetry_space_group_name_Hall '-P 1'
_symmetry_space_group_name_H-M 'P -1'
_atom_sites_solution_hydrogens geom
_atom_sites_solution_primary direct
_atom_sites_solution_secondary difmap
_audit_creation_method SHELXL-97
_cell_angle_alpha 88.157(14)
_cell_angle_beta 83.527(16)
_cell_angle_gamma 67.799(13)
_cell_formula_units_Z 2
_cell_length_a 14.677(10)
_cell_length_b 16.798(11)
_cell_length_c 25.188(17)
_cell_measurement_reflns_used 771
_cell_measurement_temperature 296(2)
_cell_measurement_theta_max 16.40
_cell_measurement_theta_min 2.34
_cell_volume 5713(7)
_computing_cell_refinement 'Bruker SMART'
_computing_data_collection 'Bruker SMART'
_computing_data_reduction 'Bruker SAINT'
_computing_molecular_graphics 'Bruker SHELXTL'
_computing_publication_material 'Bruker SHELXTL'
_computing_structure_refinement 'SHELXL-97 (Sheldrick, 1997)'
_computing_structure_solution 'SHELXS-97 (Sheldrick, 1990)'
_diffrn_ambient_temperature 296(2)
_diffrn_measured_fraction_theta_full 0.994
_diffrn_measured_fraction_theta_max 0.994
_diffrn_measurement_device_type 'CCD area detector'
_diffrn_measurement_method 'phi and omega scans'
_diffrn_radiation_monochromator graphite
_diffrn_radiation_source 'fine-focus sealed tube'
_diffrn_radiation_type MoK\a
_diffrn_radiation_wavelength 0.71073
_diffrn_reflns_av_R_equivalents 0.0477
_diffrn_reflns_av_sigmaI/netI 0.1016
_diffrn_reflns_limit_h_max 15
_diffrn_reflns_limit_h_min -17
_diffrn_reflns_limit_k_max 19
_diffrn_reflns_limit_k_min -19
_diffrn_reflns_limit_l_max 24
_diffrn_reflns_limit_l_min -29
_diffrn_reflns_number 29423
_diffrn_reflns_theta_full 25.00
_diffrn_reflns_theta_max 25.00
_diffrn_reflns_theta_min 1.53
_exptl_absorpt_coefficient_mu 2.949
_exptl_absorpt_correction_T_max 0.6660
_exptl_absorpt_correction_T_min 0.5900
_exptl_absorpt_correction_type multi-scan
_exptl_absorpt_process_details 'SADABS (Sheldrick,1996)'
_exptl_crystal_colour red
_exptl_crystal_density_diffrn 2.539
_exptl_crystal_density_method 'not measured'
_exptl_crystal_description block
_exptl_crystal_F_000 4140
_exptl_crystal_size_max 0.20
_exptl_crystal_size_mid 0.17
_exptl_crystal_size_min 0.15
_refine_diff_density_max 1.560
_refine_diff_density_min -2.490
_refine_diff_density_rms 0.238
_refine_ls_extinction_method none
_refine_ls_goodness_of_fit_ref 1.021
_refine_ls_hydrogen_treatment constr
_refine_ls_matrix_type full
_refine_ls_number_parameters 1432
_refine_ls_number_reflns 19975
_refine_ls_number_restraints 75
_refine_ls_restrained_S_all 1.022
_refine_ls_R_factor_all 0.1039
_refine_ls_R_factor_gt 0.0698
_refine_ls_shift/su_max 0.001
_refine_ls_shift/su_mean 0.000
_refine_ls_structure_factor_coef Fsqd
_refine_ls_weighting_details 'calc w=1/[\s^2^(Fo^2^)+(0.0900P)^2^+0.0000P] where P=(Fo^2^+2Fc^2^)/3'
_refine_ls_weighting_scheme calc
_refine_ls_wR_factor_gt 0.1713
_refine_ls_wR_factor_ref 0.1881
_reflns_number_gt 13449
_reflns_number_total 19975
_reflns_threshold_expression >2sigma(I)
_cod_data_source_file c2dt30476g.txt
_cod_data_source_block ddb
_cod_depositor_comments
;
The following automatic conversions were performed:

'_symmetry_cell_setting' value 'Triclinic' changed to 'triclinic'
according to /home/saulius/struct/CIF-dictionaries/cif_core.dic
dictionary named 'cif_core.dic' version 2.4.2 from 2011-04-26.

Automatic conversion script
Id: cif_fix_values 1891 2012-01-12 08:04:46Z andrius 
;
_cod_original_sg_symbol_H-M P-1
_cod_original_formula_sum 'C46.50 H66 Ag5.50 Mo18 N11.50 O75 P2'
_cod_database_code 7020121

loop_
_symmetry_equiv_pos_as_xyz
'x, y, z'
'-x, -y, -z'

loop_
_atom_site_label
_atom_site_type_symbol
_atom_site_fract_x
_atom_site_fract_y
_atom_site_fract_z
_atom_site_U_iso_or_equiv
_atom_site_adp_type
_atom_site_occupancy
_atom_site_symmetry_multiplicity
_atom_site_calc_flag
_atom_site_refinement_flags
_atom_site_disorder_assembly
_atom_site_disorder_group
P1 P 0.5243(2) 0.1581(2) 0.78597(13) 0.0266(7) Uani 1 1 d . . .
P2 P 0.7304(2) -0.0610(2) 0.70733(12) 0.0219(7) Uani 1 1 d . . .
Mo1 Mo 0.35211(9) 0.36843(8) 0.77118(5) 0.0350(3) Uani 1 1 d . . .
Mo2 Mo 0.29919(8) 0.24651(8) 0.87033(5) 0.0325(3) Uani 1 1 d . . .
Mo3 Mo 0.47833(9) 0.32508(8) 0.87968(5) 0.0334(3) Uani 1 1 d . . .
Mo4 Mo 0.60326(9) 0.28994(8) 0.69896(5) 0.0330(3) Uani 1 1 d . . .
Mo5 Mo 0.73255(9) 0.20481(8) 0.80155(5) 0.0302(3) Uani 1 1 d . . .
Mo6 Mo 0.62495(8) 0.09742(7) 0.90526(4) 0.0272(3) Uani 1 1 d . . .
Mo7 Mo 0.46887(8) 0.00993(7) 0.87166(4) 0.0260(3) Uani 1 1 d . . .
Mo8 Mo 0.33200(8) 0.10062(7) 0.75662(5) 0.0283(3) Uani 1 1 d . . .
Mo9 Mo 0.42934(8) 0.19708(7) 0.66101(4) 0.0284(3) Uani 1 1 d . . .
Mo10 Mo 0.92250(8) 0.00340(8) 0.72836(4) 0.0295(3) Uani 1 1 d . . .
Mo11 Mo 0.79405(8) 0.08736(8) 0.62564(4) 0.0284(3) Uani 1 1 d . . .
Mo12 Mo 0.61807(8) -0.00611(7) 0.59087(4) 0.0241(3) Uani 1 1 d . . .
Mo13 Mo 0.52105(8) -0.10472(7) 0.68622(4) 0.0240(3) Uani 1 1 d . . .
Mo14 Mo 0.66233(8) -0.19004(7) 0.80046(4) 0.0264(3) Uani 1 1 d . . .
Mo15 Mo 0.81994(8) -0.10414(7) 0.83488(4) 0.0269(3) Uani 1 1 d . . .
Mo16 Mo 0.88013(8) -0.15189(7) 0.58824(4) 0.0271(3) Uani 1 1 d . . .
Mo17 Mo 0.78270(8) -0.27384(7) 0.66605(4) 0.0273(3) Uani 1 1 d . . .
Mo18 Mo 0.96767(8) -0.22451(8) 0.70744(5) 0.0305(3) Uani 1 1 d . . .
O1 O 0.2874(8) 0.4690(6) 0.7507(4) 0.050(3) Uani 1 1 d . . .
O2 O 0.1861(7) 0.2678(6) 0.9054(4) 0.043(3) Uani 1 1 d . . .
O3 O 0.4817(7) 0.3865(6) 0.9313(4) 0.045(3) Uani 1 1 d . . .
O4 O 0.6216(7) 0.3595(6) 0.6528(4) 0.042(2) Uani 1 1 d . . .
O5 O 0.7976(7) 0.2493(6) 0.8325(4) 0.041(2) Uani 1 1 d . C .
O6 O 0.6816(7) 0.0840(6) 0.9617(3) 0.036(2) Uani 1 1 d . . .
O7 O 0.4000(6) -0.0303(5) 0.9144(3) 0.030(2) Uani 1 1 d . . .
O8 O 0.2365(6) 0.0690(6) 0.7565(3) 0.036(2) Uani 1 1 d . . .
O9 O 0.3711(7) 0.2571(6) 0.6109(4) 0.038(2) Uani 1 1 d . . .
O10 O 1.0236(7) 0.0172(7) 0.7451(4) 0.043(3) Uani 1 1 d . . .
O11 O 0.8393(7) 0.1205(6) 0.5685(4) 0.040(2) Uani 1 1 d . . .
O12 O 0.5812(6) 0.0241(6) 0.5294(3) 0.032(2) Uani 1 1 d . . .
O13 O 0.4540(6) -0.1645(6) 0.6766(3) 0.031(2) Uani 1 1 d . . .
O14 O 0.6204(7) -0.2585(6) 0.8363(4) 0.039(2) Uani 1 1 d . . .
O15 O 0.9065(6) -0.1448(6) 0.8788(4) 0.038(2) Uani 1 1 d . . .
O16 O 0.9314(6) -0.1742(6) 0.5236(3) 0.036(2) Uani 1 1 d . . .
O17 O 0.7880(7) -0.3743(6) 0.6590(4) 0.039(2) Uani 1 1 d . . .
O18 O 1.0873(7) -0.2839(7) 0.7134(4) 0.049(3) Uani 1 1 d . . .
O19 O 0.3587(6) 0.3004(5) 0.7160(3) 0.031(2) Uani 1 1 d . . .
O20 O 0.4925(7) 0.3544(6) 0.7380(4) 0.038(2) Uani 1 1 d . . .
O21 O 0.4045(7) 0.4048(6) 0.8357(4) 0.039(2) Uani 1 1 d . . .
O22 O 0.2605(6) 0.3477(6) 0.8200(4) 0.036(2) Uani 1 1 d . . .
O23 O 0.3536(7) 0.3058(6) 0.9088(4) 0.036(2) Uani 1 1 d . . .
O24 O 0.2820(6) 0.1892(6) 0.8027(4) 0.035(2) Uani 1 1 d . . .
O25 O 0.3695(6) 0.1397(5) 0.8883(3) 0.029(2) Uani 1 1 d . . .
O26 O 0.5993(7) 0.2937(6) 0.8429(4) 0.037(2) Uani 1 1 d . . .
O27 O 0.5369(6) 0.2062(5) 0.9134(3) 0.033(2) Uani 1 1 d . . .
O28 O 0.5321(7) 0.2365(6) 0.6638(3) 0.033(2) Uani 1 1 d . . .
O29 O 0.6958(6) 0.2878(6) 0.7452(4) 0.035(2) Uani 1 1 d . . .
O30 O 0.7091(6) 0.1332(5) 0.8551(3) 0.029(2) Uani 1 1 d . . .
O31 O 0.5405(6) 0.0382(6) 0.9239(3) 0.033(2) Uani 1 1 d . . .
O32 O 0.4036(6) 0.0271(5) 0.8105(3) 0.027(2) Uani 1 1 d . . .
O33 O 0.3228(6) 0.1624(6) 0.6930(4) 0.032(2) Uani 1 1 d . . .
O34 O 0.7236(6) 0.1845(6) 0.6591(3) 0.034(2) Uani 1 1 d . . .
O35 O 0.8262(6) 0.1235(6) 0.7609(4) 0.035(2) Uani 1 1 d . . .
O36 O 0.7246(6) -0.0230(6) 0.8742(3) 0.032(2) Uani 1 1 d . . .
O37 O 0.5691(6) -0.0853(6) 0.8484(3) 0.030(2) Uani 1 1 d . . .
O38 O 0.4280(6) -0.0063(6) 0.7085(3) 0.032(2) Uani 1 1 d . . .
O39 O 0.5004(6) 0.0974(5) 0.6277(3) 0.031(2) Uani 1 1 d . . .
O40 O 0.5354(6) -0.0688(5) 0.6122(3) 0.0240(19) Uani 1 1 d . . .
O41 O 0.5611(5) -0.1416(5) 0.7540(3) 0.0242(19) Uani 1 1 d . . .
O42 O 0.7591(6) -0.1876(5) 0.8432(3) 0.029(2) Uani 1 1 d . . .
O43 O 0.8709(6) -0.0317(5) 0.7941(3) 0.028(2) Uani 1 1 d . . .
O44 O 0.7317(6) -0.0954(5) 0.5764(3) 0.026(2) Uani 1 1 d . . .
O45 O 0.8383(6) -0.2544(6) 0.6002(3) 0.030(2) Uani 1 1 d . . .
O46 O 0.7429(6) -0.2582(5) 0.7471(3) 0.027(2) Uani 1 1 d . . .
O47 O 0.6565(6) -0.2079(5) 0.6620(3) 0.029(2) Uani 1 1 d . . .
O48 O 0.8700(6) -0.0458(5) 0.5974(3) 0.028(2) Uani 1 1 d . . .
O49 O 0.6869(6) 0.0675(6) 0.6028(3) 0.030(2) Uani 1 1 d . . .
O50 O 0.9095(6) 0.0613(6) 0.6626(3) 0.029(2) Uani 1 1 d . . .
O51 O 0.9744(6) -0.1056(6) 0.7037(3) 0.031(2) Uani 1 1 d . . .
O52 O 0.9171(6) -0.3047(6) 0.6931(3) 0.028(2) Uani 1 1 d . . .
O53 O 0.9131(6) -0.1943(5) 0.7733(3) 0.032(2) Uani 1 1 d . . .
O54 O 0.9853(5) -0.2078(6) 0.6259(3) 0.031(2) Uani 1 1 d . . .
O55 O 0.6127(6) 0.1800(5) 0.7623(3) 0.027(2) Uani 1 1 d . . .
O56 O 0.5550(6) 0.0866(5) 0.8280(3) 0.0270(19) Uani 1 1 d . . .
O57 O 0.4758(6) 0.1320(5) 0.7422(3) 0.0252(19) Uani 1 1 d . . .
O58 O 0.4451(6) 0.2409(5) 0.8152(3) 0.030(2) Uani 1 1 d . . .
O59 O 0.7707(6) 0.0120(5) 0.7003(3) 0.0255(19) Uani 1 1 d . . .
O60 O 0.6345(5) -0.0373(5) 0.6812(3) 0.0215(18) Uani 1 1 d . . .
O61 O 0.7149(6) -0.0802(5) 0.7668(3) 0.0248(19) Uani 1 1 d . . .
O62 O 0.8084(5) -0.1433(5) 0.6778(3) 0.0231(19) Uani 1 1 d . . .
Ag1 Ag 1.06205(11) -0.21264(11) 0.45815(7) 0.0789(5) Uani 1 1 d . . .
Ag2 Ag 0.89281(9) -0.29669(8) 0.45917(6) 0.0621(4) Uani 1 1 d . . .
Ag3 Ag 0.50791(8) -0.14829(8) 0.53354(5) 0.0507(3) Uani 1 1 d . . .
Ag4 Ag 0.75437(9) 0.03391(9) 1.04930(5) 0.0491(3) Uani 1 1 d . . .
Ag5 Ag 1.04784(9) 0.16099(10) 1.03027(5) 0.0563(4) Uani 1 1 d . . .
Ag6 Ag 0.7085(3) 0.3875(2) 0.88505(16) 0.0950(12) Uani 0.50 1 d P . .
O63 O 0.9032(8) -0.3539(7) 0.3585(5) 0.062(3) Uani 1 1 d . . .
O64 O 1.2080(9) -0.5289(7) 0.5602(5) 0.064(3) Uani 1 1 d . . .
N1 N 1.0167(10) -0.4169(8) 0.4440(6) 0.051(3) Uani 1 1 d . . .
N2 N 1.0852(9) -0.4602(8) 0.4781(6) 0.049(3) Uani 1 1 d . . .
C1 C 0.8636(13) -0.3440(13) 0.3103(8) 0.064(5) Uani 1 1 d . . .
H1A H 0.8159 -0.2932 0.2997 0.076 Uiso 1 1 calc R . .
C2 C 0.9028(13) -0.4171(13) 0.2804(8) 0.069(6) Uani 1 1 d . . .
H2A H 0.8854 -0.4264 0.2474 0.083 Uiso 1 1 calc R . .
C3 C 0.9758(13) -0.4765(13) 0.3097(9) 0.075(6) Uani 1 1 d . . .
H3A H 1.0176 -0.5322 0.2992 0.089 Uiso 1 1 calc R . .
C4 C 0.9727(10) -0.4346(11) 0.3581(7) 0.049(4) Uani 1 1 d . . .
C5 C 1.0286(11) -0.4605(11) 0.4042(8) 0.053(5) Uani 1 1 d . . .
H5A H 1.0777 -0.5154 0.4032 0.064 Uiso 1 1 calc R . .
C6 C 1.0794(10) -0.4171(9) 0.5188(7) 0.043(4) Uani 1 1 d . . .
H6A H 1.0309 -0.3620 0.5219 0.052 Uiso 1 1 calc R . .
C7 C 1.1413(12) -0.4460(9) 0.5607(7) 0.052(5) Uani 1 1 d . . .
C8 C 1.1498(15) -0.4053(11) 0.6065(7) 0.062(5) Uani 1 1 d . . .
H8A H 1.1133 -0.3487 0.6175 0.074 Uiso 1 1 calc R . .
C9 C 1.2235(16) -0.4665(15) 0.6320(8) 0.084(7) Uani 1 1 d . . .
H9A H 1.2455 -0.4577 0.6636 0.101 Uiso 1 1 calc R . .
C10 C 1.2568(15) -0.5368(13) 0.6055(8) 0.070(5) Uani 1 1 d . . .
H10A H 1.3070 -0.5867 0.6151 0.084 Uiso 1 1 calc R . .
O65 O 0.5550(8) -0.3010(7) 0.5832(5) 0.057(3) Uani 1 1 d . . .
O66 O 0.8485(7) -0.1439(7) 0.4059(4) 0.050(3) Uani 1 1 d . . .
N3 N 0.6679(8) -0.2375(8) 0.5124(4) 0.035(3) Uani 1 1 d . . .
N4 N 0.7363(8) -0.2133(8) 0.4783(5) 0.037(3) Uani 1 1 d . . .
C11 C 0.5185(14) -0.3521(12) 0.6123(7) 0.065(5) Uani 1 1 d . . .
H11A H 0.4561 -0.3337 0.6315 0.078 Uiso 1 1 calc R . .
C12 C 0.5844(15) -0.4339(14) 0.6100(7) 0.070(5) Uani 1 1 d . . .
H12A H 0.5756 -0.4805 0.6275 0.084 Uiso 1 1 calc R . .
C13 C 0.6684(13) -0.4363(12) 0.5769(7) 0.058(5) Uani 1 1 d . . .
H13A H 0.7257 -0.4841 0.5676 0.069 Uiso 1 1 calc R . .
C14 C 0.6488(11) -0.3541(11) 0.5613(6) 0.046(4) Uani 1 1 d . . .
C15 C 0.7034(11) -0.3161(10) 0.5294(6) 0.041(4) Uani 1 1 d . . .
H15A H 0.7699 -0.3487 0.5194 0.050 Uiso 1 1 calc R . .
C16 C 0.6992(9) -0.1406(9) 0.4548(5) 0.036(3) Uani 1 1 d . . .
H16A H 0.6319 -0.1093 0.4632 0.043 Uiso 1 1 calc R . .
C17 C 0.7498(9) -0.1042(9) 0.4180(5) 0.037(4) Uani 1 1 d . . .
C18 C 0.7154(11) -0.0323(10) 0.3874(6) 0.047(4) Uani 1 1 d . . .
H18A H 0.6503 0.0067 0.3882 0.056 Uiso 1 1 calc R . .
C19 C 0.7983(13) -0.0295(11) 0.3547(7) 0.054(4) Uani 1 1 d . . .
H19A H 0.7979 0.0124 0.3296 0.065 Uiso 1 1 calc R . .
C20 C 0.8773(13) -0.0967(12) 0.3659(7) 0.059(5) Uani 1 1 d . . .
H20A H 0.9415 -0.1100 0.3495 0.070 Uiso 1 1 calc R . .
O67 O 0.7226(7) 0.1148(7) 1.1526(4) 0.055(3) Uani 1 1 d . . .
O68 O 1.0480(8) 0.1210(9) 0.9302(4) 0.063(4) Uani 1 1 d . . .
N5 N 0.8533(8) 0.1054(8) 1.0598(5) 0.041(3) Uani 1 1 d . . .
N6 N 0.9235(8) 0.1101(8) 1.0183(4) 0.040(3) Uani 1 1 d . . .
C21 C 0.6774(13) 0.1280(12) 1.2029(7) 0.065(5) Uani 1 1 d . . .
H21A H 0.6201 0.1179 1.2141 0.078 Uiso 1 1 calc R . .
C22 C 0.7241(14) 0.1569(12) 1.2342(7) 0.069(6) Uani 1 1 d . . .
H22A H 0.7057 0.1707 1.2703 0.082 Uiso 1 1 calc R . .
C23 C 0.8074(13) 0.1635(13) 1.2033(6) 0.070(6) Uani 1 1 d . . .
H23A H 0.8544 0.1821 1.2145 0.083 Uiso 1 1 calc R . .
C24 C 0.8040(11) 0.1364(12) 1.1529(6) 0.052(4) Uani 1 1 d . . .
C25 C 0.8671(11) 0.1305(11) 1.1059(6) 0.048(4) Uani 1 1 d . . .
H25A H 0.9218 0.1452 1.1075 0.058 Uiso 1 1 calc R . .
C26 C 0.9093(10) 0.0910(11) 0.9718(6) 0.047(4) Uani 1 1 d . . .
H26A H 0.8573 0.0732 0.9685 0.056 Uiso 1 1 calc R . .
C27 C 0.9716(11) 0.0963(11) 0.9248(6) 0.049(4) Uani 1 1 d . . .
C28 C 0.9761(11) 0.0732(12) 0.8726(6) 0.052(5) Uani 1 1 d . . .
H28A H 0.9339 0.0525 0.8579 0.063 Uiso 1 1 calc R . .
C29 C 1.0572(13) 0.0873(13) 0.8463(7) 0.066(6) Uani 1 1 d . . .
H29A H 1.0782 0.0783 0.8099 0.079 Uiso 1 1 calc R . .
C30 C 1.0991(16) 0.1151(15) 0.8802(7) 0.086(7) Uani 1 1 d . . .
H30A H 1.1548 0.1287 0.8721 0.103 Uiso 1 1 calc R . .
O69 O 1.0658(11) -0.2504(9) 0.3728(6) 0.090(5) Uani 1 1 d . . .
N7 N 1.1209(15) -0.3328(13) 0.2993(9) 0.099(6) Uani 1 1 d U . .
C31 C 1.1292(18) -0.3174(15) 0.3528(10) 0.096(8) Uani 1 1 d . . .
H31A H 1.1787 -0.3549 0.3717 0.115 Uiso 1 1 calc R . .
C32 C 1.199(2) -0.4146(17) 0.2833(11) 0.131(10) Uani 1 1 d U . .
H32A H 1.2353 -0.4393 0.3132 0.196 Uiso 1 1 calc R . .
H32B H 1.2437 -0.4055 0.2548 0.196 Uiso 1 1 calc R . .
H32C H 1.1712 -0.4529 0.2712 0.196 Uiso 1 1 calc R . .
C33 C 1.0515(18) -0.2777(17) 0.2680(10) 0.110(8) Uani 1 1 d U . .
H33A H 1.0090 -0.2281 0.2889 0.165 Uiso 1 1 calc R . .
H33B H 1.0127 -0.3071 0.2559 0.165 Uiso 1 1 calc R . .
H33C H 1.0851 -0.2601 0.2378 0.165 Uiso 1 1 calc R . .
O70 O 1.2089(10) -0.3082(10) 0.4809(6) 0.095(3) Uani 1 1 d U . .
N8 N 1.3742(12) -0.3481(12) 0.4819(7) 0.082(3) Uani 1 1 d U . .
C34 C 1.2924(15) -0.3042(15) 0.4676(9) 0.087(3) Uani 1 1 d U . .
H34A H 1.2925 -0.2616 0.4431 0.104 Uiso 1 1 calc R . .
C35 C 1.4645(14) -0.3341(13) 0.4596(8) 0.079(5) Uani 1 1 d U . .
H35A H 1.4477 -0.2893 0.4336 0.118 Uiso 1 1 calc R . .
H35B H 1.5114 -0.3863 0.4429 0.118 Uiso 1 1 calc R . .
H35C H 1.4930 -0.3178 0.4878 0.118 Uiso 1 1 calc R . .
C36 C 1.3775(16) -0.4182(15) 0.5181(9) 0.101(5) Uani 1 1 d U . .
H36A H 1.3121 -0.4184 0.5262 0.151 Uiso 1 1 calc R . .
H36B H 1.4021 -0.4106 0.5505 0.151 Uiso 1 1 calc R . .
H36C H 1.4204 -0.4719 0.5014 0.151 Uiso 1 1 calc R . .
O71 O 0.3590(8) -0.1595(8) 0.5476(5) 0.060(3) Uani 1 1 d . . .
N9 N 0.1921(10) -0.1124(10) 0.5615(6) 0.061(4) Uani 1 1 d . . .
C37 C 0.2771(11) -0.1090(11) 0.5374(7) 0.047(4) Uani 1 1 d . . .
H37A H 0.2739 -0.0668 0.5120 0.057 Uiso 1 1 calc R . .
C38 C 0.1940(16) -0.1778(17) 0.6033(10) 0.119(10) Uani 1 1 d . . .
H38A H 0.2613 -0.2143 0.6071 0.178 Uiso 1 1 calc R . .
H38B H 0.1590 -0.2119 0.5930 0.178 Uiso 1 1 calc R . .
H38C H 0.1628 -0.1492 0.6368 0.178 Uiso 1 1 calc R . .
C39 C 0.0966(12) -0.0518(13) 0.5499(8) 0.082(7) Uani 1 1 d . . .
H39A H 0.1052 -0.0138 0.5223 0.123 Uiso 1 1 calc R . .
H39B H 0.0622 -0.0191 0.5816 0.123 Uiso 1 1 calc R . .
H39C H 0.0587 -0.0824 0.5382 0.123 Uiso 1 1 calc R . .
O72 O 0.7847(7) -0.0997(7) 1.0042(4) 0.051(3) Uani 1 1 d . . .
N10 N 0.7039(9) -0.1812(9) 0.9786(5) 0.045(3) Uani 1 1 d . . .
C40 C 0.7091(10) -0.1108(10) 0.9955(5) 0.039(4) Uani 1 1 d . . .
H40A H 0.6496 -0.0639 1.0017 0.046 Uiso 1 1 calc R . .
C41 C 0.7916(12) -0.2610(10) 0.9696(7) 0.059(5) Uani 1 1 d . . .
H41A H 0.8496 -0.2503 0.9754 0.088 Uiso 1 1 calc R . .
H41B H 0.7979 -0.2809 0.9335 0.088 Uiso 1 1 calc R . .
H41C H 0.7847 -0.3040 0.9940 0.088 Uiso 1 1 calc R . .
C42 C 0.6072(12) -0.1843(11) 0.9720(6) 0.053(4) Uani 1 1 d . . .
H42A H 0.5564 -0.1284 0.9791 0.079 Uiso 1 1 calc R . .
H42B H 0.5947 -0.2249 0.9965 0.079 Uiso 1 1 calc R . .
H42C H 0.6071 -0.2016 0.9360 0.079 Uiso 1 1 calc R . .
O73 O 0.958(2) 0.297(2) 1.0561(15) 0.129(9) Uiso 0.50 1 d PDU . .
N11 N 0.845(3) 0.432(2) 1.0584(15) 0.154(10) Uiso 0.50 1 d PDU . .
C43 C 0.918(3) 0.362(2) 1.0297(13) 0.141(10) Uiso 0.50 1 d PDU . .
H43A H 0.9363 0.3652 0.9933 0.169 Uiso 0.50 1 calc PR . .
C44 C 0.816(4) 0.514(2) 1.037(2) 0.174(13) Uiso 0.50 1 d PDU . .
H44A H 0.8476 0.5114 1.0012 0.261 Uiso 0.50 1 calc PR . .
H44B H 0.8362 0.5499 1.0585 0.261 Uiso 0.50 1 calc PR . .
H44C H 0.7458 0.5386 1.0368 0.261 Uiso 0.50 1 calc PR . .
C45 C 0.815(4) 0.421(3) 1.1126(15) 0.173(13) Uiso 0.50 1 d PDU . .
H45A H 0.7724 0.4762 1.1279 0.259 Uiso 0.50 1 calc PR . .
H45B H 0.8728 0.3984 1.1316 0.259 Uiso 0.50 1 calc PR . .
H45C H 0.7809 0.3827 1.1154 0.259 Uiso 0.50 1 calc PR . .
O74 O 0.705(2) 0.3418(19) 0.9662(11) 0.075(6) Uiso 0.403(10) 1 d PDU C .
N12 N 0.610(3) 0.3150(19) 1.0382(11) 0.073(6) Uiso 0.403(10) 1 d PDU C .
C46 C 0.670(3) 0.293(2) 0.9901(12) 0.074(6) Uiso 0.403(10) 1 d PDU . .
H46A H 0.6837 0.2392 0.9752 0.089 Uiso 0.403(10) 1 calc PR C .
C47 C 0.607(3) 0.383(2) 1.0694(14) 0.076(7) Uiso 0.403(10) 1 d PDU . .
H47A H 0.5635 0.3873 1.1016 0.114 Uiso 0.403(10) 1 calc PR C .
H47B H 0.5830 0.4354 1.0499 0.114 Uiso 0.403(10) 1 calc PR . .
H47C H 0.6722 0.3727 1.0783 0.114 Uiso 0.403(10) 1 calc PR . .
C48 C 0.575(3) 0.254(2) 1.0629(14) 0.072(7) Uiso 0.403(10) 1 d PDU . .
H48A H 0.5357 0.2777 1.0958 0.108 Uiso 0.403(10) 1 calc PR C .
H48B H 0.6309 0.2034 1.0701 0.108 Uiso 0.403(10) 1 calc PR . .
H48C H 0.5364 0.2397 1.0396 0.108 Uiso 0.403(10) 1 calc PR . .
O75 O 0.6343(17) 0.4961(15) 0.8265(9) 0.083(7) Uiso 0.597(10) 1 d P C .
N13 N 0.5255(17) 0.5693(15) 0.7703(10) 0.059(5) Uiso 0.597(10) 1 d PU C .
C49 C 0.559(2) 0.5115(19) 0.8042(12) 0.059(6) Uiso 0.597(10) 1 d PU . .
H49A H 0.5235 0.4768 0.8132 0.070 Uiso 0.597(10) 1 calc PR C .
C50 C 0.564(2) 0.632(2) 0.7547(13) 0.072(7) Uiso 0.597(10) 1 d PU . .
H50A H 0.6255 0.6189 0.7695 0.107 Uiso 0.597(10) 1 calc PR C .
H50B H 0.5179 0.6872 0.7676 0.107 Uiso 0.597(10) 1 calc PR . .
H50C H 0.5752 0.6325 0.7164 0.107 Uiso 0.597(10) 1 calc PR . .
C51 C 0.435(2) 0.5843(19) 0.7517(12) 0.065(7) Uiso 0.597(10) 1 d PU . .
H51A H 0.4128 0.5392 0.7634 0.098 Uiso 0.597(10) 1 calc PR C .
H51B H 0.4425 0.5856 0.7134 0.098 Uiso 0.597(10) 1 calc PR . .
H51C H 0.3876 0.6385 0.7655 0.098 Uiso 0.597(10) 1 calc PR . .
O1W O 0.7727(16) 0.3637(14) 0.2184(9) 0.055(6) Uiso 0.50 1 d P . .
O2W O 0.918(4) 0.524(3) 0.849(2) 0.070(14) Uiso 0.25 1 d P A 1
O3W O 0.924(5) 0.590(4) 0.831(3) 0.11(2) Uiso 0.25 1 d P B 2
O4W O 0.873(5) 0.415(4) 0.878(3) 0.11(2) Uiso 0.25 1 d P C 3
O5W O 0.933(6) 0.325(5) 0.909(3) 0.13(3) Uiso 0.25 1 d P D 4

loop_
_atom_site_aniso_label
_atom_site_aniso_U_11
_atom_site_aniso_U_22
_atom_site_aniso_U_33
_atom_site_aniso_U_23
_atom_site_aniso_U_13
_atom_site_aniso_U_12
P1 0.0286(18) 0.0307(19) 0.0210(17) -0.0067(14) -0.0007(14) -0.0117(15)
P2 0.0148(15) 0.0339(19) 0.0182(16) -0.0084(14) 0.0031(12) -0.0111(14)
Mo1 0.0379(7) 0.0327(7) 0.0309(7) -0.0072(5) -0.0059(5) -0.0081(6)
Mo2 0.0281(6) 0.0380(7) 0.0275(6) -0.0118(5) 0.0033(5) -0.0089(5)
Mo3 0.0354(7) 0.0356(7) 0.0287(7) -0.0110(5) -0.0015(5) -0.0125(6)
Mo4 0.0438(7) 0.0335(7) 0.0269(6) -0.0015(5) -0.0041(5) -0.0204(6)
Mo5 0.0319(6) 0.0387(7) 0.0256(6) -0.0057(5) -0.0001(5) -0.0200(6)
Mo6 0.0262(6) 0.0373(7) 0.0195(6) -0.0059(5) -0.0010(4) -0.0134(5)
Mo7 0.0218(6) 0.0356(7) 0.0208(6) -0.0062(5) 0.0045(4) -0.0125(5)
Mo8 0.0221(6) 0.0363(7) 0.0258(6) -0.0083(5) 0.0006(5) -0.0105(5)
Mo9 0.0287(6) 0.0319(6) 0.0230(6) -0.0060(5) -0.0032(5) -0.0089(5)
Mo10 0.0235(6) 0.0473(7) 0.0224(6) -0.0084(5) 0.0021(5) -0.0191(5)
Mo11 0.0301(6) 0.0395(7) 0.0214(6) -0.0029(5) 0.0009(5) -0.0205(5)
Mo12 0.0225(6) 0.0332(6) 0.0178(6) -0.0057(5) 0.0008(4) -0.0122(5)
Mo13 0.0197(5) 0.0326(6) 0.0209(6) -0.0075(5) 0.0035(4) -0.0120(5)
Mo14 0.0262(6) 0.0327(6) 0.0210(6) -0.0038(5) 0.0015(4) -0.0126(5)
Mo15 0.0223(6) 0.0386(7) 0.0191(6) -0.0066(5) -0.0007(4) -0.0106(5)
Mo16 0.0216(6) 0.0390(7) 0.0194(6) -0.0101(5) 0.0051(4) -0.0113(5)
Mo17 0.0232(6) 0.0316(6) 0.0255(6) -0.0081(5) 0.0017(5) -0.0091(5)
Mo18 0.0189(6) 0.0432(7) 0.0253(6) -0.0108(5) 0.0014(5) -0.0073(5)
O1 0.056(7) 0.037(6) 0.048(7) 0.006(5) -0.015(5) -0.005(5)
O2 0.031(5) 0.051(6) 0.035(6) -0.019(5) 0.013(4) -0.006(5)
O3 0.051(6) 0.041(6) 0.042(6) -0.020(5) -0.009(5) -0.014(5)
O4 0.048(6) 0.039(6) 0.044(6) 0.008(5) -0.011(5) -0.021(5)
O5 0.044(6) 0.059(7) 0.032(6) -0.016(5) -0.002(4) -0.031(5)
O6 0.036(5) 0.046(6) 0.027(5) -0.001(4) -0.004(4) -0.017(5)
O7 0.032(5) 0.039(5) 0.025(5) -0.006(4) 0.006(4) -0.023(4)
O8 0.034(5) 0.055(6) 0.027(5) -0.015(4) -0.001(4) -0.025(5)
O9 0.044(6) 0.029(5) 0.038(6) 0.003(4) -0.020(5) -0.005(4)
O10 0.036(6) 0.066(7) 0.037(6) -0.008(5) -0.002(4) -0.031(5)
O11 0.048(6) 0.055(6) 0.027(5) -0.010(5) 0.009(4) -0.032(5)
O12 0.022(5) 0.050(6) 0.025(5) -0.006(4) 0.001(4) -0.017(4)
O13 0.021(5) 0.042(6) 0.031(5) -0.010(4) 0.006(4) -0.015(4)
O14 0.042(6) 0.053(6) 0.025(5) 0.001(4) 0.005(4) -0.024(5)
O15 0.030(5) 0.042(6) 0.033(5) -0.005(4) -0.007(4) -0.004(4)
O16 0.018(4) 0.067(7) 0.023(5) -0.006(5) 0.009(4) -0.018(5)
O17 0.037(5) 0.039(6) 0.034(6) -0.014(4) 0.000(4) -0.008(5)
O18 0.025(5) 0.058(7) 0.046(6) -0.006(5) 0.002(4) 0.004(5)
O19 0.024(5) 0.034(5) 0.034(5) -0.007(4) -0.009(4) -0.009(4)
O20 0.042(6) 0.043(6) 0.034(6) -0.006(5) -0.003(4) -0.019(5)
O21 0.044(6) 0.034(5) 0.031(5) -0.009(4) 0.001(4) -0.008(5)
O22 0.030(5) 0.036(5) 0.039(6) -0.006(4) -0.012(4) -0.008(4)
O23 0.037(5) 0.033(5) 0.036(6) -0.011(4) -0.005(4) -0.010(4)
O24 0.036(5) 0.035(5) 0.029(5) -0.009(4) -0.005(4) -0.007(4)
O25 0.027(5) 0.034(5) 0.023(5) -0.003(4) -0.005(4) -0.006(4)
O26 0.047(6) 0.038(6) 0.029(5) -0.007(4) -0.007(4) -0.016(5)
O27 0.036(5) 0.033(5) 0.029(5) -0.004(4) 0.004(4) -0.015(4)
O28 0.045(6) 0.038(5) 0.025(5) 0.006(4) -0.010(4) -0.024(5)
O29 0.035(5) 0.044(6) 0.033(5) 0.002(4) -0.008(4) -0.022(5)
O30 0.024(5) 0.037(5) 0.024(5) -0.013(4) 0.003(4) -0.011(4)
O31 0.027(5) 0.047(6) 0.026(5) -0.016(4) 0.002(4) -0.017(4)
O32 0.020(4) 0.039(5) 0.023(5) -0.007(4) -0.003(4) -0.010(4)
O33 0.021(5) 0.040(5) 0.034(5) -0.013(4) 0.001(4) -0.009(4)
O34 0.034(5) 0.044(6) 0.032(5) -0.007(4) -0.002(4) -0.024(5)
O35 0.033(5) 0.045(6) 0.033(5) -0.009(4) -0.002(4) -0.022(5)
O36 0.027(5) 0.048(6) 0.023(5) -0.010(4) 0.006(4) -0.018(4)
O37 0.019(4) 0.043(6) 0.028(5) -0.012(4) 0.002(4) -0.013(4)
O38 0.032(5) 0.038(5) 0.025(5) -0.008(4) 0.003(4) -0.014(4)
O39 0.026(5) 0.032(5) 0.033(5) -0.014(4) 0.005(4) -0.011(4)
O40 0.017(4) 0.034(5) 0.024(5) -0.011(4) -0.004(3) -0.012(4)
O41 0.014(4) 0.032(5) 0.023(5) -0.002(4) -0.004(3) -0.004(4)
O42 0.027(5) 0.040(5) 0.021(5) -0.003(4) 0.002(4) -0.015(4)
O43 0.024(5) 0.040(5) 0.022(5) -0.005(4) -0.002(4) -0.016(4)
O44 0.018(4) 0.041(5) 0.023(5) -0.006(4) -0.004(3) -0.012(4)
O45 0.027(5) 0.039(5) 0.024(5) -0.004(4) 0.001(4) -0.013(4)
O46 0.025(5) 0.034(5) 0.017(4) -0.001(4) -0.001(3) -0.006(4)
O47 0.024(5) 0.034(5) 0.030(5) -0.003(4) -0.001(4) -0.013(4)
O48 0.026(5) 0.041(5) 0.022(5) -0.009(4) -0.001(4) -0.017(4)
O49 0.025(5) 0.041(5) 0.027(5) -0.004(4) 0.001(4) -0.017(4)
O50 0.030(5) 0.045(6) 0.019(5) 0.008(4) -0.007(4) -0.020(4)
O51 0.027(5) 0.042(6) 0.026(5) -0.003(4) 0.003(4) -0.017(4)
O52 0.020(4) 0.043(5) 0.018(4) -0.013(4) 0.002(3) -0.009(4)
O53 0.036(5) 0.035(5) 0.025(5) -0.005(4) -0.003(4) -0.013(4)
O54 0.009(4) 0.046(6) 0.030(5) -0.012(4) 0.003(3) -0.002(4)
O55 0.027(5) 0.032(5) 0.029(5) 0.000(4) -0.004(4) -0.019(4)
O56 0.027(5) 0.032(5) 0.023(5) 0.006(4) -0.005(4) -0.012(4)
O57 0.021(4) 0.031(5) 0.027(5) -0.007(4) -0.001(4) -0.013(4)
O58 0.030(5) 0.027(5) 0.029(5) -0.005(4) 0.002(4) -0.008(4)
O59 0.022(4) 0.039(5) 0.016(4) -0.008(4) 0.005(3) -0.013(4)
O60 0.015(4) 0.032(5) 0.017(4) -0.005(4) 0.001(3) -0.008(4)
O61 0.024(4) 0.039(5) 0.016(4) -0.002(4) 0.002(3) -0.017(4)
O62 0.019(4) 0.030(5) 0.016(4) -0.007(4) 0.006(3) -0.006(4)
Ag1 0.0627(10) 0.0957(12) 0.0696(11) -0.0019(9) 0.0188(8) -0.0268(9)
Ag2 0.0311(7) 0.0511(8) 0.0837(11) -0.0074(7) 0.0096(6) 0.0035(6)
Ag3 0.0276(6) 0.0535(8) 0.0670(9) -0.0097(6) 0.0030(6) -0.0123(6)
Ag4 0.0435(7) 0.0767(9) 0.0401(7) -0.0103(6) 0.0012(5) -0.0381(7)
Ag5 0.0406(7) 0.0972(11) 0.0395(7) -0.0196(7) 0.0012(5) -0.0354(7)
Ag6 0.121(3) 0.067(2) 0.099(3) -0.028(2) -0.019(2) -0.034(2)
O63 0.045(7) 0.054(7) 0.076(9) 0.005(7) 0.009(6) -0.010(6)
O64 0.059(8) 0.042(7) 0.078(9) 0.003(6) 0.004(7) -0.010(6)
N1 0.041(8) 0.041(8) 0.058(9) -0.005(7) 0.006(7) -0.005(6)
N2 0.039(8) 0.035(7) 0.067(10) -0.016(7) 0.001(7) -0.007(6)
C1 0.048(11) 0.067(13) 0.076(14) -0.001(11) -0.003(10) -0.021(10)
C2 0.060(12) 0.088(15) 0.073(14) 0.022(12) -0.039(11) -0.036(11)
C3 0.046(11) 0.065(13) 0.114(19) 0.016(12) -0.016(11) -0.021(10)
C4 0.022(8) 0.055(10) 0.059(11) -0.014(9) 0.016(7) -0.007(7)
C5 0.027(8) 0.042(10) 0.084(14) 0.005(10) 0.002(9) -0.009(7)
C6 0.023(7) 0.019(7) 0.072(12) 0.018(8) 0.006(7) 0.006(6)
C7 0.057(10) 0.020(8) 0.061(11) -0.010(8) 0.023(9) -0.001(7)
C8 0.100(15) 0.040(10) 0.039(10) -0.003(8) -0.005(10) -0.020(10)
C9 0.096(17) 0.092(17) 0.053(13) -0.006(12) -0.011(12) -0.021(14)
C10 0.082(14) 0.061(13) 0.059(13) 0.029(11) -0.009(11) -0.021(11)
O65 0.058(7) 0.049(7) 0.054(7) -0.007(6) 0.022(6) -0.015(6)
O66 0.036(6) 0.058(7) 0.050(7) 0.003(6) -0.005(5) -0.010(5)
N3 0.026(6) 0.053(8) 0.030(6) -0.015(6) 0.001(5) -0.019(6)
N4 0.019(6) 0.046(8) 0.041(7) -0.021(6) 0.000(5) -0.006(5)
C11 0.070(13) 0.062(12) 0.058(12) -0.002(10) 0.004(10) -0.021(11)
C12 0.086(15) 0.082(15) 0.049(12) 0.012(10) -0.010(10) -0.040(12)
C13 0.058(11) 0.058(12) 0.051(11) -0.005(9) -0.007(9) -0.014(9)
C14 0.041(9) 0.061(11) 0.034(9) -0.007(8) -0.008(7) -0.016(8)
C15 0.033(8) 0.046(10) 0.041(9) -0.007(7) 0.003(7) -0.012(7)
C16 0.018(7) 0.040(9) 0.037(8) -0.016(7) -0.008(6) 0.007(6)
C17 0.023(7) 0.049(9) 0.030(8) -0.025(7) 0.006(6) -0.005(7)
C18 0.041(9) 0.048(10) 0.054(10) 0.001(8) -0.019(8) -0.015(8)
C19 0.065(12) 0.062(12) 0.045(10) 0.009(8) -0.015(9) -0.035(10)
C20 0.046(10) 0.076(13) 0.056(11) 0.001(10) 0.000(8) -0.026(10)
O67 0.039(6) 0.086(9) 0.051(7) -0.012(6) 0.013(5) -0.041(6)
O68 0.054(7) 0.129(11) 0.030(6) -0.018(6) 0.003(5) -0.061(8)
N5 0.025(6) 0.067(9) 0.032(7) 0.001(6) -0.002(5) -0.019(6)
N6 0.028(6) 0.078(9) 0.017(6) -0.016(6) 0.010(5) -0.027(6)
C21 0.059(11) 0.079(13) 0.058(12) -0.035(10) 0.028(9) -0.036(10)
C22 0.087(14) 0.097(15) 0.030(9) -0.019(10) 0.025(9) -0.052(12)
C23 0.070(12) 0.127(18) 0.031(9) -0.004(10) 0.003(8) -0.061(13)
C24 0.044(9) 0.088(13) 0.033(9) -0.003(8) 0.003(7) -0.039(9)
C25 0.034(8) 0.084(12) 0.039(9) -0.021(8) 0.000(7) -0.035(8)
C26 0.025(7) 0.083(12) 0.038(9) -0.012(8) 0.005(6) -0.027(8)
C27 0.039(9) 0.085(13) 0.036(9) -0.012(8) 0.000(7) -0.040(9)
C28 0.046(9) 0.104(14) 0.029(8) -0.007(9) -0.002(7) -0.053(10)
C29 0.070(12) 0.119(17) 0.034(9) -0.020(10) 0.013(8) -0.067(12)
C30 0.104(16) 0.17(2) 0.033(10) -0.020(12) 0.013(10) -0.107(17)
O69 0.091(11) 0.071(9) 0.093(11) -0.036(8) 0.018(9) -0.020(8)
N7 0.099(9) 0.092(9) 0.114(10) -0.005(8) 0.028(8) -0.055(8)
C31 0.100(18) 0.095(18) 0.095(19) -0.044(15) 0.033(14) -0.048(15)
C32 0.139(13) 0.123(12) 0.136(13) -0.011(9) 0.017(9) -0.065(9)
C33 0.110(11) 0.119(12) 0.114(12) -0.002(9) 0.007(9) -0.064(9)
O70 0.065(6) 0.115(8) 0.102(7) 0.031(6) -0.006(6) -0.034(6)
N8 0.063(6) 0.103(7) 0.087(7) 0.023(6) -0.009(6) -0.040(6)
C34 0.061(6) 0.108(7) 0.094(7) 0.027(6) -0.007(6) -0.038(6)
C35 0.069(9) 0.098(10) 0.082(10) 0.016(8) -0.008(8) -0.048(8)
C36 0.084(8) 0.114(8) 0.100(8) 0.021(7) -0.003(7) -0.036(7)
O71 0.044(7) 0.076(8) 0.066(8) -0.008(7) 0.012(6) -0.036(7)
N9 0.042(8) 0.095(12) 0.056(9) -0.027(8) 0.013(7) -0.038(8)
C37 0.024(8) 0.058(10) 0.058(11) -0.001(8) -0.003(7) -0.013(8)
C38 0.076(16) 0.17(3) 0.13(2) 0.05(2) 0.014(14) -0.074(18)
C39 0.033(10) 0.115(17) 0.102(17) -0.062(14) 0.006(10) -0.030(11)
O72 0.039(6) 0.064(7) 0.051(7) -0.018(6) 0.005(5) -0.022(6)
N10 0.042(7) 0.063(9) 0.037(7) -0.008(6) 0.006(6) -0.029(7)
C40 0.027(8) 0.056(10) 0.034(8) -0.022(7) 0.001(6) -0.016(7)
C41 0.064(12) 0.047(10) 0.062(12) -0.012(9) -0.004(9) -0.017(9)
C42 0.060(11) 0.069(12) 0.049(10) 0.003(9) -0.017(8) -0.043(9)

loop_
_atom_type_symbol
_atom_type_description
_atom_type_scat_dispersion_real
_atom_type_scat_dispersion_imag
_atom_type_scat_source
C C 0.0033 0.0016 'International Tables Vol C Tables 4.2.6.8 and 6.1.1.4'
H H 0.0000 0.0000 'International Tables Vol C Tables 4.2.6.8 and 6.1.1.4'
N N 0.0061 0.0033 'International Tables Vol C Tables 4.2.6.8 and 6.1.1.4'
O O 0.0106 0.0060 'International Tables Vol C Tables 4.2.6.8 and 6.1.1.4'
P P 0.1023 0.0942 'International Tables Vol C Tables 4.2.6.8 and 6.1.1.4'
Mo Mo -1.6832 0.6857 'International Tables Vol C Tables 4.2.6.8 and 6.1.1.4'
Ag Ag -0.8971 1.1015 'International Tables Vol C Tables 4.2.6.8 and 6.1.1.4'

loop_
_geom_angle_atom_site_label_1
_geom_angle_atom_site_label_2
_geom_angle_atom_site_label_3
_geom_angle
_geom_angle_site_symmetry_1
_geom_angle_site_symmetry_3
O55 P1 O57 111.4(5) . .
O55 P1 O56 111.2(5) . .
O57 P1 O56 110.4(5) . .
O55 P1 O58 108.0(5) . .
O57 P1 O58 108.1(5) . .
O56 P1 O58 107.5(5) . .
O60 P2 O61 111.4(4) . .
O60 P2 O59 110.7(5) . .
O61 P2 O59 109.9(5) . .
O60 P2 O62 107.3(4) . .
O61 P2 O62 109.3(5) . .
O59 P2 O62 108.2(4) . .
O1 Mo1 O19 104.2(5) . .
O1 Mo1 O22 102.2(5) . .
O19 Mo1 O22 101.8(4) . .
O1 Mo1 O20 99.8(5) . .
O19 Mo1 O20 83.2(4) . .
O22 Mo1 O20 155.3(4) . .
O1 Mo1 O21 96.6(4) . .
O19 Mo1 O21 155.0(4) . .
O22 Mo1 O21 86.9(4) . .
O20 Mo1 O21 79.7(4) . .
O1 Mo1 O58 168.8(4) . .
O19 Mo1 O58 87.0(3) . .
O22 Mo1 O58 75.4(3) . .
O20 Mo1 O58 80.9(3) . .
O21 Mo1 O58 72.4(3) . .
O2 Mo2 O25 103.8(4) . .
O2 Mo2 O23 102.7(4) . .
O25 Mo2 O23 99.9(4) . .
O2 Mo2 O22 98.3(4) . .
O25 Mo2 O22 154.3(4) . .
O23 Mo2 O22 87.8(4) . .
O2 Mo2 O24 100.0(4) . .
O25 Mo2 O24 84.3(4) . .
O23 Mo2 O24 155.1(4) . .
O22 Mo2 O24 79.0(4) . .
O2 Mo2 O58 170.2(4) . .
O25 Mo2 O58 86.1(3) . .
O23 Mo2 O58 75.4(3) . .
O22 Mo2 O58 72.1(3) . .
O24 Mo2 O58 80.4(3) . .
O3 Mo3 O26 104.7(4) . .
O3 Mo3 O21 102.3(4) . .
O26 Mo3 O21 101.0(4) . .
O3 Mo3 O23 97.4(4) . .
O26 Mo3 O23 153.7(4) . .
O21 Mo3 O23 88.0(4) . .
O3 Mo3 O27 98.9(4) . .
O26 Mo3 O27 83.7(4) . .
O21 Mo3 O27 156.3(4) . .
O23 Mo3 O27 78.8(4) . .
O3 Mo3 O58 169.6(4) . .
O26 Mo3 O58 85.6(3) . .
O21 Mo3 O58 76.6(4) . .
O23 Mo3 O58 72.3(3) . .
O27 Mo3 O58 80.7(3) . .
O4 Mo4 O20 103.1(5) . .
O4 Mo4 O29 99.6(4) . .
O20 Mo4 O29 99.4(4) . .
O4 Mo4 O28 103.3(4) . .
O20 Mo4 O28 90.6(4) . .
O29 Mo4 O28 152.2(4) . .
O4 Mo4 O34 91.0(4) . .
O20 Mo4 O34 164.4(4) . .
O29 Mo4 O34 84.7(4) . .
O28 Mo4 O34 79.4(4) . .
O4 Mo4 O55 168.5(4) . .
O20 Mo4 O55 86.6(4) . .
O29 Mo4 O55 72.3(3) . .
O28 Mo4 O55 82.5(3) . .
O34 Mo4 O55 80.3(3) . .
O5 Mo5 O35 102.7(4) . .
O5 Mo5 O30 100.8(4) . .
O35 Mo5 O30 97.4(4) . .
O5 Mo5 O29 97.6(4) . .
O35 Mo5 O29 95.5(4) . .
O30 Mo5 O29 154.5(4) . .
O5 Mo5 O26 89.2(4) . .
O35 Mo5 O26 168.0(4) . .
O30 Mo5 O26 80.5(4) . .
O29 Mo5 O26 82.3(4) . .
O5 Mo5 O55 164.9(4) . .
O35 Mo5 O55 90.5(3) . .
O30 Mo5 O55 84.4(3) . .
O29 Mo5 O55 73.6(3) . .
O26 Mo5 O55 77.6(3) . .
O6 Mo6 O27 101.7(4) . .
O6 Mo6 O31 99.9(4) . .
O27 Mo6 O31 99.6(4) . .
O6 Mo6 O30 102.6(4) . .
O27 Mo6 O30 90.9(4) . .
O31 Mo6 O30 152.6(3) . .
O6 Mo6 O36 92.0(4) . .
O27 Mo6 O36 164.9(4) . .
O31 Mo6 O36 84.0(3) . .
O30 Mo6 O36 79.8(3) . .
O6 Mo6 O56 168.7(4) . .
O27 Mo6 O56 88.4(4) . .
O31 Mo6 O56 73.0(3) . .
O30 Mo6 O56 82.2(3) . .
O36 Mo6 O56 78.6(3) . .
O7 Mo7 O37 101.5(4) . .
O7 Mo7 O32 101.9(4) . .
O37 Mo7 O32 96.1(4) . .
O7 Mo7 O31 97.9(4) . .
O37 Mo7 O31 94.7(4) . .
O32 Mo7 O31 155.1(4) . .
O7 Mo7 O25 92.6(4) . .
O37 Mo7 O25 165.8(4) . .
O32 Mo7 O25 82.2(3) . .
O31 Mo7 O25 81.9(3) . .
O7 Mo7 O56 167.5(3) . .
O37 Mo7 O56 87.7(3) . .
O32 Mo7 O56 85.3(3) . .
O31 Mo7 O56 72.8(3) . .
O25 Mo7 O56 78.1(3) . .
O8 Mo8 O24 101.7(4) . .
O8 Mo8 O33 101.0(4) . .
O24 Mo8 O33 98.7(4) . .
O8 Mo8 O32 101.0(4) . .
O24 Mo8 O32 90.9(4) . .
O33 Mo8 O32 153.6(3) . .
O8 Mo8 O38 92.2(4) . .
O24 Mo8 O38 164.5(4) . .
O33 Mo8 O38 85.0(4) . .
O32 Mo8 O38 79.8(3) . .
O8 Mo8 O57 169.9(3) . .
O24 Mo8 O57 87.8(4) . .
O33 Mo8 O57 73.8(3) . .
O32 Mo8 O57 82.2(3) . .
O38 Mo8 O57 78.8(3) . .
O9 Mo9 O39 101.7(4) . .
O9 Mo9 O28 100.9(4) . .
O39 Mo9 O28 97.6(4) . .
O9 Mo9 O33 98.4(4) . .
O39 Mo9 O33 95.9(4) . .
O28 Mo9 O33 153.6(4) . .
O9 Mo9 O19 91.3(4) . .
O39 Mo9 O19 167.0(4) . .
O28 Mo9 O19 80.2(4) . .
O33 Mo9 O19 81.5(3) . .
O9 Mo9 O57 166.8(4) . .
O39 Mo9 O57 89.2(4) . .
O28 Mo9 O57 84.9(3) . .
O33 Mo9 O57 72.8(3) . .
O19 Mo9 O57 77.9(3) . .
O10 Mo10 O51 101.7(4) . .
O10 Mo10 O50 99.3(4) . .
O51 Mo10 O50 99.1(4) . .
O10 Mo10 O43 102.8(4) . .
O51 Mo10 O43 91.0(4) . .
O50 Mo10 O43 153.2(4) . .
O10 Mo10 O35 92.8(4) . .
O51 Mo10 O35 164.2(3) . .
O50 Mo10 O35 84.6(4) . .
O43 Mo10 O35 79.5(4) . .
O10 Mo10 O59 169.0(4) . .
O51 Mo10 O59 87.4(3) . .
O50 Mo10 O59 72.9(3) . .
O43 Mo10 O59 82.9(3) . .
O35 Mo10 O59 79.0(3) . .
O11 Mo11 O34 102.3(4) . .
O11 Mo11 O49 100.9(4) . .
O34 Mo11 O49 96.3(4) . .
O11 Mo11 O50 96.7(4) . .
O34 Mo11 O50 96.5(4) . .
O49 Mo11 O50 155.4(4) . .
O11 Mo11 O48 89.2(4) . .
O34 Mo11 O48 168.4(4) . .
O49 Mo11 O48 80.3(3) . .
O50 Mo11 O48 83.0(3) . .
O11 Mo11 O59 165.1(4) . .
O34 Mo11 O59 90.4(4) . .
O49 Mo11 O59 85.1(3) . .
O50 Mo11 O59 73.8(3) . .
O48 Mo11 O59 78.3(3) . .
O12 Mo12 O44 102.9(4) . .
O12 Mo12 O40 98.6(4) . .
O44 Mo12 O40 98.1(4) . .
O12 Mo12 O49 102.3(4) . .
O44 Mo12 O49 91.4(4) . .
O40 Mo12 O49 154.4(3) . .
O12 Mo12 O39 92.1(4) . .
O44 Mo12 O39 164.3(4) . .
O40 Mo12 O39 83.9(3) . .
O49 Mo12 O39 80.7(3) . .
O12 Mo12 O60 168.4(3) . .
O44 Mo12 O60 87.1(3) . .
O40 Mo12 O60 73.8(3) . .
O49 Mo12 O60 83.0(3) . .
O39 Mo12 O60 78.4(3) . .
O13 Mo13 O38 101.8(4) . .
O13 Mo13 O41 101.3(4) . .
O38 Mo13 O41 95.7(4) . .
O13 Mo13 O40 97.1(4) . .
O38 Mo13 O40 95.0(4) . .
O41 Mo13 O40 156.3(3) . .
O13 Mo13 O47 92.1(4) . .
O38 Mo13 O47 166.1(3) . .
O41 Mo13 O47 81.2(3) . .
O40 Mo13 O47 83.3(3) . .
O13 Mo13 O60 166.7(3) . .
O38 Mo13 O60 88.3(3) . .
O41 Mo13 O60 86.1(3) . .
O40 Mo13 O60 73.2(3) . .
O47 Mo13 O60 78.0(3) . .
O14 Mo14 O46 102.2(4) . .
O14 Mo14 O42 99.8(4) . .
O46 Mo14 O42 98.9(4) . .
O14 Mo14 O41 101.2(4) . .
O46 Mo14 O41 90.5(4) . .
O42 Mo14 O41 154.7(4) . .
O14 Mo14 O37 92.0(4) . .
O46 Mo14 O37 164.9(4) . .
O42 Mo14 O37 83.6(3) . .
O41 Mo14 O37 81.6(3) . .
O14 Mo14 O61 168.6(4) . .
O46 Mo14 O61 87.9(3) . .
O42 Mo14 O61 73.3(3) . .
O41 Mo14 O61 83.7(3) . .
O37 Mo14 O61 78.5(3) . .
O15 Mo15 O36 101.5(4) . .
O15 Mo15 O43 101.1(4) . .
O36 Mo15 O43 97.4(4) . .
O15 Mo15 O42 99.1(4) . .
O36 Mo15 O42 95.7(4) . .
O43 Mo15 O42 153.1(3) . .
O15 Mo15 O53 91.5(4) . .
O36 Mo15 O53 167.0(4) . .
O43 Mo15 O53 80.4(3) . .
O42 Mo15 O53 81.5(3) . .
O15 Mo15 O61 167.0(4) . .
O36 Mo15 O61 89.5(3) . .
O43 Mo15 O61 84.0(3) . .
O42 Mo15 O61 72.7(3) . .
O53 Mo15 O61 77.5(3) . .
O16 Mo16 O48 103.1(4) . .
O16 Mo16 O54 102.6(4) . .
O48 Mo16 O54 99.3(4) . .
O16 Mo16 O45 98.0(4) . .
O48 Mo16 O45 155.1(3) . .
O54 Mo16 O45 88.6(4) . .
O16 Mo16 O44 99.9(4) . .
O48 Mo16 O44 84.2(4) . .
O54 Mo16 O44 155.7(3) . .
O45 Mo16 O44 79.3(3) . .
O16 Mo16 O62 170.8(4) . .
O48 Mo16 O62 86.1(3) . .
O54 Mo16 O62 75.8(3) . .
O45 Mo16 O62 73.0(3) . .
O44 Mo16 O62 80.5(3) . .
O17 Mo17 O47 104.6(4) . .
O17 Mo17 O45 102.1(4) . .
O47 Mo17 O45 100.4(4) . .
O17 Mo17 O52 97.3(4) . .
O47 Mo17 O52 154.1(4) . .
O45 Mo17 O52 88.2(4) . .
O17 Mo17 O46 99.3(4) . .
O47 Mo17 O46 83.9(4) . .
O45 Mo17 O46 156.3(4) . .
O52 Mo17 O46 79.0(3) . .
O17 Mo17 O62 169.0(4) . .
O47 Mo17 O62 86.5(3) . .
O45 Mo17 O62 75.6(3) . .
O52 Mo17 O62 71.9(3) . .
O46 Mo17 O62 81.5(3) . .
O18 Mo18 O53 104.9(5) . .
O18 Mo18 O52 103.3(5) . .
O53 Mo18 O52 100.8(4) . .
O18 Mo18 O51 99.3(4) . .
O53 Mo18 O51 84.8(4) . .
O52 Mo18 O51 154.4(4) . .
O18 Mo18 O54 96.3(4) . .
O53 Mo18 O54 154.9(4) . .
O52 Mo18 O54 86.9(4) . .
O51 Mo18 O54 78.7(3) . .
O18 Mo18 O62 167.2(4) . .
O53 Mo18 O62 87.9(3) . .
O52 Mo18 O62 74.9(3) . .
O51 Mo18 O62 80.4(3) . .
O54 Mo18 O62 71.0(3) . .
Mo5 O5 Ag6 119.7(5) . .
Mo6 O6 Ag4 166.6(5) . .
Mo7 O7 Ag4 151.4(5) . 2_657
Mo11 O11 Ag1 137.2(5) . 2_756
Mo15 O15 Ag5 150.4(5) . 2_757
Mo16 O16 Ag1 153.1(5) . .
Mo1 O19 Mo9 155.0(5) . .
Mo4 O20 Mo1 147.5(5) . .
Mo3 O21 Mo1 120.8(5) . .
Mo1 O22 Mo2 122.0(4) . .
Mo2 O23 Mo3 121.9(5) . .
Mo8 O24 Mo2 147.3(5) . .
Mo2 O25 Mo7 154.0(5) . .
Mo3 O26 Mo5 154.7(5) . .
Mo6 O27 Mo3 146.8(5) . .
Mo9 O28 Mo4 153.0(5) . .
Mo4 O29 Mo5 122.5(4) . .
Mo5 O30 Mo6 153.1(5) . .
Mo6 O31 Mo7 122.1(5) . .
Mo7 O32 Mo8 151.4(5) . .
Mo8 O33 Mo9 122.1(4) . .
Mo11 O34 Mo4 163.3(5) . .
Mo5 O35 Mo10 162.8(5) . .
Mo15 O36 Mo6 162.9(5) . .
Mo7 O37 Mo14 162.1(5) . .
Mo13 O38 Mo8 163.6(5) . .
Mo9 O39 Mo12 162.5(5) . .
Mo12 O40 Mo13 120.8(4) . .
Mo12 O40 Ag3 112.6(3) . .
Mo13 O40 Ag3 122.2(4) . .
Mo13 O41 Mo14 151.1(4) . .
Mo14 O42 Mo15 123.2(5) . .
Mo15 O43 Mo10 152.7(5) . .
Mo12 O44 Mo16 146.5(5) . .
Mo17 O45 Mo16 121.0(4) . .
Mo14 O46 Mo17 146.7(5) . .
Mo17 O47 Mo13 154.6(5) . .
Mo16 O48 Mo11 154.3(4) . .
Mo11 O49 Mo12 152.0(5) . .
Mo10 O50 Mo11 122.0(4) . .
Mo10 O51 Mo18 147.0(5) . .
Mo18 O52 Mo17 123.1(5) . .
Mo18 O53 Mo15 154.2(5) . .
Mo16 O54 Mo18 122.0(4) . .
P1 O55 Mo5 131.6(5) . .
P1 O55 Mo4 124.5(5) . .
Mo5 O55 Mo4 91.5(3) . .
P1 O56 Mo7 130.7(5) . .
P1 O56 Mo6 124.0(5) . .
Mo7 O56 Mo6 92.2(3) . .
P1 O57 Mo9 130.3(5) . .
P1 O57 Mo8 125.0(5) . .
Mo9 O57 Mo8 91.2(3) . .
P1 O58 Mo1 124.5(5) . .
P1 O58 Mo2 125.4(5) . .
Mo1 O58 Mo2 90.5(3) . .
P1 O58 Mo3 125.1(5) . .
Mo1 O58 Mo3 90.2(3) . .
Mo2 O58 Mo3 90.3(3) . .
P2 O59 Mo11 130.5(5) . .
P2 O59 Mo10 124.0(5) . .
Mo11 O59 Mo10 91.1(3) . .
P2 O60 Mo13 129.9(5) . .
P2 O60 Mo12 125.4(4) . .
Mo13 O60 Mo12 92.1(3) . .
P2 O61 Mo14 124.5(4) . .
P2 O61 Mo15 131.1(4) . .
Mo14 O61 Mo15 90.7(3) . .
P2 O62 Mo16 126.3(5) . .
P2 O62 Mo17 124.5(4) . .
Mo16 O62 Mo17 90.4(3) . .
P2 O62 Mo18 123.8(4) . .
Mo16 O62 Mo18 91.1(3) . .
Mo17 O62 Mo18 90.0(3) . .
O69 Ag1 O70 102.0(6) . .
O69 Ag1 O16 128.3(4) . .
O70 Ag1 O16 116.7(4) . .
O69 Ag1 O11 92.2(4) . 2_756
O70 Ag1 O11 83.7(4) . 2_756
O16 Ag1 O11 123.4(3) . 2_756
O69 Ag1 Ag2 74.6(4) . .
O70 Ag1 Ag2 112.9(4) . .
O16 Ag1 Ag2 59.9(2) . .
O11 Ag1 Ag2 160.4(2) 2_756 .
N1 Ag2 N4 155.9(5) . .
N1 Ag2 O63 69.3(5) . .
N4 Ag2 O63 104.3(4) . .
N1 Ag2 Ag1 85.0(4) . .
N4 Ag2 Ag1 118.9(3) . .
O63 Ag2 Ag1 106.7(2) . .
O71 Ag3 N3 137.3(4) . .
O71 Ag3 O40 110.5(3) . .
N3 Ag3 O40 97.6(3) . .
O71 Ag3 O65 78.9(4) . .
N3 Ag3 O65 66.8(4) . .
O40 Ag3 O65 95.0(3) . .
N5 Ag4 O7 139.9(4) . 2_657
N5 Ag4 O72 131.8(4) . .
O7 Ag4 O72 87.2(3) 2_657 .
N5 Ag4 O6 106.5(4) . .
O7 Ag4 O6 88.7(3) 2_657 .
O72 Ag4 O6 77.3(3) . .
N5 Ag4 O67 65.3(3) . .
O7 Ag4 O67 77.1(3) 2_657 .
O72 Ag4 O67 144.1(4) . .
O6 Ag4 O67 133.3(3) . .
O73 Ag5 N6 101.2(10) . .
O73 Ag5 O72 128.9(10) . 2_757
N6 Ag5 O72 126.9(4) . 2_757
O73 Ag5 O15 84.0(10) . 2_757
N6 Ag5 O15 113.4(4) . 2_757
O72 Ag5 O15 90.7(3) 2_757 2_757
O73 Ag5 O68 116.9(10) . .
N6 Ag5 O68 67.2(3) . .
O72 Ag5 O68 74.4(4) 2_757 .
O15 Ag5 O68 158.9(4) 2_757 .
O74 Ag6 O75 146.1(10) . .
O74 Ag6 O5 102.0(8) . .
O75 Ag6 O5 108.7(6) . .
O74 Ag6 O4W 100.1(17) . .
O75 Ag6 O4W 94.2(16) . .
O5 Ag6 O4W 89.5(14) . .
C4 O63 C1 106.5(14) . .
C4 O63 Ag2 103.5(10) . .
C1 O63 Ag2 149.3(11) . .
C7 O64 C10 105.9(14) . .
C5 N1 N2 110.1(14) . .
C5 N1 Ag2 122.3(13) . .
N2 N1 Ag2 127.2(10) . .
C6 N2 N1 113.0(13) . .
C2 C1 O63 111.8(17) . .
C2 C1 H1A 124.1 . .
O63 C1 H1A 124.1 . .
C1 C2 C3 105.8(18) . .
C1 C2 H2A 127.1 . .
C3 C2 H2A 127.1 . .
C4 C3 C2 106.5(18) . .
C4 C3 H3A 126.7 . .
C2 C3 H3A 126.7 . .
O63 C4 C3 109.3(16) . .
O63 C4 C5 117.4(15) . .
C3 C4 C5 133.3(16) . .
N1 C5 C4 125.9(16) . .
N1 C5 H5A 117.0 . .
C4 C5 H5A 117.0 . .
N2 C6 C7 125.1(13) . .
N2 C6 H6A 117.5 . .
C7 C6 H6A 117.5 . .
O64 C7 C8 107.8(16) . .
O64 C7 C6 119.6(14) . .
C8 C7 C6 132.7(14) . .
C9 C8 C7 105.8(16) . .
C9 C8 H8A 127.1 . .
C7 C8 H8A 127.1 . .
C10 C9 C8 110(2) . .
C10 C9 H9A 125.1 . .
C8 C9 H9A 125.1 . .
C9 C10 O64 110.8(19) . .
C9 C10 H10A 124.6 . .
O64 C10 H10A 124.6 . .
C11 O65 C14 105.7(13) . .
C11 O65 Ag3 144.5(11) . .
C14 O65 Ag3 107.8(9) . .
C17 O66 C20 107.2(12) . .
C15 N3 N4 114.4(11) . .
C15 N3 Ag3 122.6(9) . .
N4 N3 Ag3 122.9(9) . .
C16 N4 N3 115.4(11) . .
C16 N4 Ag2 120.6(9) . .
N3 N4 Ag2 123.8(9) . .
O65 C11 C12 110.7(17) . .
O65 C11 H11A 124.6 . .
C12 C11 H11A 124.6 . .
C11 C12 C13 107.9(17) . .
C11 C12 H12A 126.0 . .
C13 C12 H12A 126.0 . .
C14 C13 C12 105.4(16) . .
C14 C13 H13A 127.3 . .
C12 C13 H13A 127.3 . .
C13 C14 C15 132.5(16) . .
C13 C14 O65 110.3(14) . .
C15 C14 O65 117.2(15) . .
N3 C15 C14 124.2(14) . .
N3 C15 H15A 117.9 . .
C14 C15 H15A 117.9 . .
N4 C16 C17 126.5(12) . .
N4 C16 H16A 116.7 . .
C17 C16 H16A 116.7 . .
O66 C17 C18 109.6(13) . .
O66 C17 C16 119.9(14) . .
C18 C17 C16 130.4(13) . .
C17 C18 C19 106.0(14) . .
C17 C18 H18A 127.0 . .
C19 C18 H18A 127.0 . .
C20 C19 C18 108.4(16) . .
C20 C19 H19A 125.8 . .
C18 C19 H19A 125.8 . .
C19 C20 O66 108.8(15) . .
C19 C20 H20A 125.6 . .
O66 C20 H20A 125.6 . .
C21 O67 C24 106.0(12) . .
C21 O67 Ag4 149.4(10) . .
C24 O67 Ag4 102.9(8) . .
C27 O68 C30 106.8(12) . .
C27 O68 Ag5 110.6(8) . .
C30 O68 Ag5 142.6(9) . .
C25 N5 N6 112.3(11) . .
C25 N5 Ag4 124.8(10) . .
N6 N5 Ag4 121.5(8) . .
C26 N6 N5 114.5(11) . .
C26 N6 Ag5 121.8(9) . .
N5 N6 Ag5 123.5(8) . .
C22 C21 O67 111.5(15) . .
C22 C21 H21A 124.2 . .
O67 C21 H21A 124.2 . .
C21 C22 C23 108.0(15) . .
C21 C22 H22A 126.0 . .
C23 C22 H22A 126.0 . .
C24 C23 C22 104.9(15) . .
C24 C23 H23A 127.5 . .
C22 C23 H23A 127.5 . .
O67 C24 C23 109.6(13) . .
O67 C24 C25 120.4(13) . .
C23 C24 C25 130.0(15) . .
N5 C25 C24 123.5(13) . .
N5 C25 H25A 118.2 . .
C24 C25 H25A 118.2 . .
N6 C26 C27 121.5(13) . .
N6 C26 H26A 119.2 . .
C27 C26 H26A 119.2 . .
O68 C27 C28 109.0(12) . .
O68 C27 C26 118.7(13) . .
C28 C27 C26 132.0(14) . .
C27 C28 C29 105.4(13) . .
C27 C28 H28A 127.3 . .
C29 C28 H28A 127.3 . .
C30 C29 C28 109.5(15) . .
C30 C29 H29A 125.2 . .
C28 C29 H29A 125.2 . .
C29 C30 O68 109.3(15) . .
C29 C30 H30A 125.4 . .
O68 C30 H30A 125.4 . .
C31 O69 Ag1 121.8(17) . .
C33 N7 C31 125(2) . .
C33 N7 C32 127(2) . .
C31 N7 C32 107(2) . .
O69 C31 N7 115(3) . .
O69 C31 H31A 122.5 . .
N7 C31 H31A 122.5 . .
N7 C32 H32A 109.5 . .
N7 C32 H32B 109.5 . .
H32A C32 H32B 109.5 . .
N7 C32 H32C 109.5 . .
H32A C32 H32C 109.5 . .
H32B C32 H32C 109.5 . .
N7 C33 H33A 109.5 . .
N7 C33 H33B 109.5 . .
H33A C33 H33B 109.5 . .
N7 C33 H33C 109.5 . .
H33A C33 H33C 109.5 . .
H33B C33 H33C 109.5 . .
C34 O70 Ag1 125.7(14) . .
C34 N8 C36 116.3(18) . .
C34 N8 C35 121.2(19) . .
C36 N8 C35 122.3(18) . .
N8 C34 O70 130(2) . .
N8 C34 H34A 114.9 . .
O70 C34 H34A 114.9 . .
N8 C35 H35A 109.5 . .
N8 C35 H35B 109.5 . .
H35A C35 H35B 109.5 . .
N8 C35 H35C 109.5 . .
H35A C35 H35C 109.5 . .
H35B C35 H35C 109.5 . .
N8 C36 H36A 109.5 . .
N8 C36 H36B 109.5 . .
H36A C36 H36B 109.5 . .
N8 C36 H36C 109.5 . .
H36A C36 H36C 109.5 . .
H36B C36 H36C 109.5 . .
C37 O71 Ag3 130.2(11) . .
C37 N9 C39 122.1(17) . .
C37 N9 C38 120.4(16) . .
C39 N9 C38 117.5(15) . .
O71 C37 N9 122.6(16) . .
O71 C37 H37A 118.7 . .
N9 C37 H37A 118.7 . .
N9 C38 H38A 109.5 . .
N9 C38 H38B 109.5 . .
H38A C38 H38B 109.5 . .
N9 C38 H38C 109.5 . .
H38A C38 H38C 109.5 . .
H38B C38 H38C 109.5 . .
N9 C39 H39A 109.5 . .
N9 C39 H39B 109.5 . .
H39A C39 H39B 109.5 . .
N9 C39 H39C 109.5 . .
H39A C39 H39C 109.5 . .
H39B C39 H39C 109.5 . .
C40 O72 Ag5 134.2(9) . 2_757
C40 O72 Ag4 114.6(9) . .
Ag5 O72 Ag4 109.3(4) 2_757 .
C40 N10 C42 120.0(13) . .
C40 N10 C41 122.0(13) . .
C42 N10 C41 117.9(13) . .
O72 C40 N10 127.0(14) . .
O72 C40 H40A 116.5 . .
N10 C40 H40A 116.5 . .
N10 C41 H41A 109.5 . .
N10 C41 H41B 109.5 . .
H41A C41 H41B 109.5 . .
N10 C41 H41C 109.5 . .
H41A C41 H41C 109.5 . .
H41B C41 H41C 109.5 . .
N10 C42 H42A 109.5 . .
N10 C42 H42B 109.5 . .
H42A C42 H42B 109.5 . .
N10 C42 H42C 109.5 . .
H42A C42 H42C 109.5 . .
H42B C42 H42C 109.5 . .
C43 O73 Ag5 131(2) . .
C44 N11 C43 119.6(13) . .
C44 N11 C45 119.2(13) . .
C43 N11 C45 119.7(13) . .
O73 C43 N11 115.5(18) . .
O73 C43 H43A 122.2 . .
N11 C43 H43A 122.2 . .
N11 C44 H44A 109.5 . .
N11 C44 H44B 109.5 . .
H44A C44 H44B 109.5 . .
N11 C44 H44C 109.5 . .
H44A C44 H44C 109.5 . .
H44B C44 H44C 109.5 . .
N11 C45 H45A 109.5 . .
N11 C45 H45B 109.5 . .
H45A C45 H45B 109.5 . .
N11 C45 H45C 109.5 . .
H45A C45 H45C 109.5 . .
H45B C45 H45C 109.5 . .
C46 O74 Ag6 134(3) . .
C46 N12 C47 121.1(13) . .
C46 N12 C48 118.5(13) . .
C47 N12 C48 117.7(13) . .
O74 C46 N12 122.9(18) . .
O74 C46 H46A 118.5 . .
N12 C46 H46A 118.5 . .
N12 C47 H47A 109.5 . .
N12 C47 H47B 109.5 . .
H47A C47 H47B 109.5 . .
N12 C47 H47C 109.5 . .
H47A C47 H47C 109.5 . .
H47B C47 H47C 109.5 . .
N12 C48 H48A 109.5 . .
N12 C48 H48B 109.5 . .
H48A C48 H48B 109.5 . .
N12 C48 H48C 109.5 . .
H48A C48 H48C 109.5 . .
H48B C48 H48C 109.5 . .
C49 O75 Ag6 130(2) . .
C49 N13 C51 121(3) . .
C49 N13 C50 125(3) . .
C51 N13 C50 113(3) . .
O75 C49 N13 127(3) . .
O75 C49 H49A 116.4 . .
N13 C49 H49A 116.4 . .
N13 C50 H50A 109.5 . .
N13 C50 H50B 109.5 . .
H50A C50 H50B 109.5 . .
N13 C50 H50C 109.5 . .
H50A C50 H50C 109.5 . .
H50B C50 H50C 109.5 . .
N13 C51 H51A 109.5 . .
N13 C51 H51B 109.5 . .
H51A C51 H51B 109.5 . .
N13 C51 H51C 109.5 . .
H51A C51 H51C 109.5 . .
H51B C51 H51C 109.5 . .

loop_
_geom_bond_atom_site_label_1
_geom_bond_atom_site_label_2
_geom_bond_distance
_geom_bond_site_symmetry_2
P1 O55 1.532(8) .
P1 O57 1.536(8) .
P1 O56 1.543(9) .
P1 O58 1.575(8) .
P2 O60 1.530(8) .
P2 O61 1.531(8) .
P2 O59 1.548(9) .
P2 O62 1.566(8) .
Mo1 O1 1.692(10) .
Mo1 O19 1.800(8) .
Mo1 O22 1.843(9) .
Mo1 O20 2.064(9) .
Mo1 O21 2.075(9) .
Mo1 O58 2.380(9) .
Mo2 O2 1.704(9) .
Mo2 O25 1.773(9) .
Mo2 O23 1.846(9) .
Mo2 O22 2.028(9) .
Mo2 O24 2.068(9) .
Mo2 O58 2.390(8) .
Mo3 O3 1.701(9) .
Mo3 O26 1.800(9) .
Mo3 O21 1.809(10) .
Mo3 O23 2.031(9) .
Mo3 O27 2.052(9) .
Mo3 O58 2.391(8) .
Mo4 O4 1.694(9) .
Mo4 O20 1.777(9) .
Mo4 O29 1.877(9) .
Mo4 O28 1.910(9) .
Mo4 O34 2.148(9) .
Mo4 O55 2.375(8) .
Mo5 O5 1.680(9) .
Mo5 O35 1.776(9) .
Mo5 O30 1.868(9) .
Mo5 O29 1.930(9) .
Mo5 O26 2.139(9) .
Mo5 O55 2.285(8) .
Mo6 O6 1.694(9) .
Mo6 O27 1.797(9) .
Mo6 O31 1.875(9) .
Mo6 O30 1.909(8) .
Mo6 O36 2.109(9) .
Mo6 O56 2.343(8) .
Mo7 O7 1.692(8) .
Mo7 O37 1.776(8) .
Mo7 O32 1.862(8) .
Mo7 O31 1.948(8) .
Mo7 O25 2.138(8) .
Mo7 O56 2.301(8) .
Mo8 O8 1.677(8) .
Mo8 O24 1.787(8) .
Mo8 O33 1.869(9) .
Mo8 O32 1.925(9) .
Mo8 O38 2.126(8) .
Mo8 O57 2.349(8) .
Mo9 O9 1.689(9) .
Mo9 O39 1.780(8) .
Mo9 O28 1.871(9) .
Mo9 O33 1.952(8) .
Mo9 O19 2.115(8) .
Mo9 O57 2.334(9) .
Mo10 O10 1.686(9) .
Mo10 O51 1.797(9) .
Mo10 O50 1.884(8) .
Mo10 O43 1.911(8) .
Mo10 O35 2.105(9) .
Mo10 O59 2.364(8) .
Mo11 O11 1.683(9) .
Mo11 O34 1.749(9) .
Mo11 O49 1.879(8) .
Mo11 O50 1.924(8) .
Mo11 O48 2.189(8) .
Mo11 O59 2.300(8) .
Mo12 O12 1.696(9) .
Mo12 O44 1.780(8) .
Mo12 O40 1.911(8) .
Mo12 O49 1.917(8) .
Mo12 O39 2.083(8) .
Mo12 O60 2.336(8) .
Mo13 O13 1.689(8) .
Mo13 O38 1.759(8) .
Mo13 O41 1.877(8) .
Mo13 O40 1.954(8) .
Mo13 O47 2.126(8) .
Mo13 O60 2.332(8) .
Mo14 O14 1.691(9) .
Mo14 O46 1.798(8) .
Mo14 O42 1.890(8) .
Mo14 O41 1.913(8) .
Mo14 O37 2.091(8) .
Mo14 O61 2.356(8) .
Mo15 O15 1.707(9) .
Mo15 O36 1.769(8) .
Mo15 O43 1.879(8) .
Mo15 O42 1.922(8) .
Mo15 O53 2.163(8) .
Mo15 O61 2.359(8) .
Mo16 O16 1.704(8) .
Mo16 O48 1.752(8) .
Mo16 O54 1.828(8) .
Mo16 O45 2.039(9) .
Mo16 O44 2.074(8) .
Mo16 O62 2.365(8) .
Mo17 O17 1.674(9) .
Mo17 O47 1.775(8) .
Mo17 O45 1.839(8) .
Mo17 O52 2.033(8) .
Mo17 O46 2.056(8) .
Mo17 O62 2.395(8) .
Mo18 O18 1.681(9) .
Mo18 O53 1.760(8) .
Mo18 O52 1.828(8) .
Mo18 O51 2.036(9) .
Mo18 O54 2.063(9) .
Mo18 O62 2.408(8) .
O5 Ag6 2.523(10) .
O6 Ag4 2.539(9) .
O7 Ag4 2.367(8) 2_657
O11 Ag1 2.520(9) 2_756
O15 Ag5 2.437(9) 2_757
O16 Ag1 2.288(8) .
O40 Ag3 2.575(8) .
Ag1 O69 2.250(15) .
Ag1 O70 2.271(14) .
Ag1 O11 2.520(9) 2_756
Ag1 Ag2 3.286(3) .
Ag2 N1 2.157(13) .
Ag2 N4 2.198(10) .
Ag2 O63 2.709(14) .
Ag3 O71 2.252(10) .
Ag3 N3 2.270(11) .
Ag3 O65 2.697(11) .
Ag4 N5 2.245(12) .
Ag4 O7 2.367(8) 2_657
Ag4 O72 2.412(10) .
Ag4 O67 2.882(11) .
Ag5 O73 2.24(3) .
Ag5 N6 2.339(11) .
Ag5 O72 2.350(10) 2_757
Ag5 O15 2.437(9) 2_757
Ag5 O68 2.629(10) .
Ag6 O74 2.16(3) .
Ag6 O75 2.32(2) .
Ag6 O4W 2.61(6) .
O63 C4 1.354(18) .
O63 C1 1.38(2) .
O64 C7 1.366(17) .
O64 C10 1.39(2) .
N1 C5 1.22(2) .
N1 N2 1.370(18) .
N2 C6 1.25(2) .
C1 C2 1.35(2) .
C1 H1A 0.9300 .
C2 C3 1.42(2) .
C2 H2A 0.9300 .
C3 C4 1.41(3) .
C3 H3A 0.9300 .
C4 C5 1.46(2) .
C5 H5A 0.9300 .
C6 C7 1.42(2) .
C6 H6A 0.9300 .
C7 C8 1.40(2) .
C8 C9 1.38(3) .
C8 H8A 0.9300 .
C9 C10 1.27(3) .
C9 H9A 0.9300 .
C10 H10A 0.9300 .
O65 C11 1.33(2) .
O65 C14 1.388(17) .
O66 C17 1.349(15) .
O66 C20 1.390(19) .
N3 C15 1.301(18) .
N3 N4 1.415(15) .
N4 C16 1.290(17) .
C11 C12 1.35(2) .
C11 H11A 0.9300 .
C12 C13 1.40(2) .
C12 H12A 0.9300 .
C13 C14 1.35(2) .
C13 H13A 0.9300 .
C14 C15 1.38(2) .
C15 H15A 0.9300 .
C16 C17 1.39(2) .
C16 H16A 0.9300 .
C17 C18 1.37(2) .
C18 C19 1.41(2) .
C18 H18A 0.9300 .
C19 C20 1.33(2) .
C19 H19A 0.9300 .
C20 H20A 0.9300 .
O67 C21 1.347(18) .
O67 C24 1.374(17) .
O68 C27 1.356(16) .
O68 C30 1.377(18) .
N5 C25 1.310(17) .
N5 N6 1.406(14) .
N6 C26 1.284(17) .
C21 C22 1.31(2) .
C21 H21A 0.9300 .
C22 C23 1.41(2) .
C22 H22A 0.9300 .
C23 C24 1.37(2) .
C23 H23A 0.9300 .
C24 C25 1.400(19) .
C25 H25A 0.9300 .
C26 C27 1.434(19) .
C26 H26A 0.9300 .
C27 C28 1.37(2) .
C28 C29 1.394(19) .
C28 H28A 0.9300 .
C29 C30 1.30(2) .
C29 H29A 0.9300 .
C30 H30A 0.9300 .
O69 C31 1.23(2) .
N7 C33 1.39(3) .
N7 C31 1.41(3) .
N7 C32 1.45(3) .
C31 H31A 0.9300 .
C32 H32A 0.9600 .
C32 H32B 0.9600 .
C32 H32C 0.9600 .
C33 H33A 0.9600 .
C33 H33B 0.9600 .
C33 H33C 0.9600 .
O70 C34 1.26(2) .
N8 C34 1.24(2) .
N8 C36 1.46(2) .
N8 C35 1.48(2) .
C34 H34A 0.9300 .
C35 H35A 0.9600 .
C35 H35B 0.9600 .
C35 H35C 0.9600 .
C36 H36A 0.9600 .
C36 H36B 0.9600 .
C36 H36C 0.9600 .
O71 C37 1.231(17) .
N9 C37 1.345(18) .
N9 C39 1.44(2) .
N9 C38 1.49(2) .
C37 H37A 0.9300 .
C38 H38A 0.9600 .
C38 H38B 0.9600 .
C38 H38C 0.9600 .
C39 H39A 0.9600 .
C39 H39B 0.9600 .
C39 H39C 0.9600 .
O72 C40 1.236(15) .
O72 Ag5 2.350(10) 2_757
N10 C40 1.301(17) .
N10 C42 1.468(18) .
N10 C41 1.469(19) .
C40 H40A 0.9300 .
C41 H41A 0.9600 .
C41 H41B 0.9600 .
C41 H41C 0.9600 .
C42 H42A 0.9600 .
C42 H42B 0.9600 .
C42 H42C 0.9600 .
O73 C43 1.238(10) .
N11 C44 1.401(10) .
N11 C43 1.403(10) .
N11 C45 1.411(10) .
C43 H43A 0.9300 .
C44 H44A 0.9600 .
C44 H44B 0.9600 .
C44 H44C 0.9600 .
C45 H45A 0.9600 .
C45 H45B 0.9600 .
C45 H45C 0.9600 .
O74 C46 1.233(10) .
N12 C46 1.385(10) .
N12 C47 1.391(10) .
N12 C48 1.400(10) .
C46 H46A 0.9300 .
C47 H47A 0.9600 .
C47 H47B 0.9600 .
C47 H47C 0.9600 .
C48 H48A 0.9600 .
C48 H48B 0.9600 .
C48 H48C 0.9600 .
O75 C49 1.23(3) .
N13 C49 1.26(3) .
N13 C51 1.39(3) .
N13 C50 1.40(3) .
C49 H49A 0.9300 .
C50 H50A 0.9600 .
C50 H50B 0.9600 .
C50 H50C 0.9600 .
C51 H51A 0.9600 .
C51 H51B 0.9600 .
C51 H51C 0.9600 .
